data_4124810
loop_
_publ_author_name
'Dong, Jie'
'Cui, Ping'
'Shi, Peng-Fei'
'Cheng, Peng'
'Zhao, Bin'

_publ_section_title
;
 Ultrastrong Alkali-Resisting Lanthanide-Zeolites Assembled by [Ln60]
 Nanocages.
;
_journal_issue 51
_journal_name_full 'Journal of the American Chemical Society'
_journal_page_first 15988
_journal_page_last 15991
_journal_paper_doi 10.1021/jacs.5b10000
_journal_volume 137
_journal_year 2015
_chemical_formula_sum 'C H6.99 Dy3 O9.99'
_chemical_formula_weight 666.40
_chemical_name_systematic
; 
 ? 
;
_space_group_IT_number 211
_symmetry_cell_setting cubic
_symmetry_space_group_name_Hall 'I 4 2 3'
_symmetry_space_group_name_H-M 'I 4 3 2'
_atom_sites_solution_hydrogens geom
_atom_sites_solution_primary direct
_atom_sites_solution_secondary difmap
_audit_creation_method SHELXL-97
_cell_angle_alpha 90.00
_cell_angle_beta 90.00
_cell_angle_gamma 90.00
_cell_formula_units_Z 8
_cell_length_a 12.4967(4)
_cell_length_b 12.4967(4)
_cell_length_c 12.4967(4)
_cell_measurement_temperature 293(2)
_cell_volume 1951.58(11)
_computing_structure_refinement 'SHELXL-97 (Sheldrick, 1997)'
_computing_structure_solution 'SHELXS-97 (Sheldrick, 1990)'
_diffrn_ambient_temperature 293(2)
_diffrn_measured_fraction_theta_full 0.995
_diffrn_measured_fraction_theta_max 0.995
_diffrn_measurement_device_type mutil-sacn
_diffrn_radiation_monochromator graphite
_diffrn_radiation_source 'fine-focus sealed tube'
_diffrn_radiation_type MoK\a
_diffrn_radiation_wavelength 0.71073
_diffrn_reflns_av_R_equivalents 0.0399
_diffrn_reflns_av_sigmaI/netI 0.0445
_diffrn_reflns_limit_h_max 5
_diffrn_reflns_limit_h_min -14
_diffrn_reflns_limit_k_max 9
_diffrn_reflns_limit_k_min -8
_diffrn_reflns_limit_l_max 8
_diffrn_reflns_limit_l_min -14
_diffrn_reflns_number 807
_diffrn_reflns_theta_full 24.83
_diffrn_reflns_theta_max 24.83
_diffrn_reflns_theta_min 3.26
_exptl_absorpt_coefficient_mu 22.768
_exptl_crystal_density_diffrn 4.536
_exptl_crystal_density_method 'not measured'
_exptl_crystal_description BLOCK
_exptl_crystal_F_000 2327
_refine_diff_density_max 1.866
_refine_diff_density_min -1.840
_refine_diff_density_rms 0.324
_refine_ls_abs_structure_details 'Flack H D (1983), Acta Cryst. A39, 876-881'
_refine_ls_abs_structure_Flack 0.3(2)
_refine_ls_extinction_method none
_refine_ls_goodness_of_fit_ref 1.086
_refine_ls_hydrogen_treatment mixed
_refine_ls_matrix_type full
_refine_ls_number_parameters 25
_refine_ls_number_reflns 296
_refine_ls_number_restraints 19
_refine_ls_restrained_S_all 1.053
_refine_ls_R_factor_all 0.0440
_refine_ls_R_factor_gt 0.0368
_refine_ls_shift/su_max 0.000
_refine_ls_shift/su_mean 0.000
_refine_ls_structure_factor_coef Fsqd
_refine_ls_weighting_details 'calc w=1/[\s^2^(Fo^2^)+(0.0500P)^2^+29.0730P] where P=(Fo^2^+2Fc^2^)/3'
_refine_ls_weighting_scheme calc
_refine_ls_wR_factor_gt 0.0953
_refine_ls_wR_factor_ref 0.0997
_reflns_number_gt 256
_reflns_number_total 296
_reflns_threshold_expression >2sigma(I)
_cod_data_source_file ja5b10000_si_003.cif
_cod_data_source_block Dy20M
_cod_depositor_comments
;
The following automatic conversions were performed:

'_symmetry_cell_setting' value 'CUBIC' changed to 'cubic' according
to
/usr/data/users/saulius/crontab/automatic-downloads/current/ACS/lib/dictionaries/cif_core.dic
dictionary named 'cif_core.dic' version 2.4.2 from 2011-04-26.

Automatic conversion script
Id: cif_fix_values 4268 2015-11-12 08:31:59Z antanas 
;
_cod_original_cell_volume 1951.56(9)
_cod_original_sg_symbol_H-M I432
_cod_database_code 4124810

loop_
_symmetry_equiv_pos_as_xyz
'x, y, z'
'-y, x, z'
'-x, -y, z'
'y, -x, z'
'x, -z, y'
'x, -y, -z'
'x, z, -y'
'z, y, -x'
'-x, y, -z'
'-z, y, x'
'z, x, y'
'y, z, x'
'-y, -z, x'
'z, -x, -y'
'-y, z, -x'
'-z, -x, y'
'-z, x, -y'
'y, -z, -x'
'y, x, -z'
'-y, -x, -z'
'-x, z, y'
'-x, -z, -y'
'z, -y, x'
'-z, -y, -x'
'x+1/2, y+1/2, z+1/2'
'-y+1/2, x+1/2, z+1/2'
'-x+1/2, -y+1/2, z+1/2'
'y+1/2, -x+1/2, z+1/2'
'x+1/2, -z+1/2, y+1/2'
'x+1/2, -y+1/2, -z+1/2'
'x+1/2, z+1/2, -y+1/2'
'z+1/2, y+1/2, -x+1/2'
'-x+1/2, y+1/2, -z+1/2'
'-z+1/2, y+1/2, x+1/2'
'z+1/2, x+1/2, y+1/2'
'y+1/2, z+1/2, x+1/2'
'-y+1/2, -z+1/2, x+1/2'
'z+1/2, -x+1/2, -y+1/2'
'-y+1/2, z+1/2, -x+1/2'
'-z+1/2, -x+1/2, y+1/2'
'-z+1/2, x+1/2, -y+1/2'
'y+1/2, -z+1/2, -x+1/2'
'y+1/2, x+1/2, -z+1/2'
'-y+1/2, -x+1/2, -z+1/2'
'-x+1/2, z+1/2, y+1/2'
'-x+1/2, -z+1/2, -y+1/2'
'z+1/2, -y+1/2, x+1/2'
'-z+1/2, -y+1/2, -x+1/2'

loop_
_atom_site_label
_atom_site_type_symbol
_atom_site_fract_x
_atom_site_fract_y
_atom_site_fract_z
_atom_site_U_iso_or_equiv
_atom_site_adp_type
_atom_site_occupancy
_atom_site_symmetry_multiplicity
_atom_site_calc_flag
_atom_site_refinement_flags
Dy2 Dy -0.15430(5) -0.15430(5) 0.5000 0.0197(4) Uani 1 2 d S
O1 O 0.005(2) -0.1666(7) 0.6061(7) 0.022(2) Uani 1 1 d U
H1 H 0.0628 -0.1553 0.5808 0.027 Uiso 1 1 d R
O3 O -0.2500 -0.1766(9) 0.6766(9) 0.023(4) Uani 1 2 d S
C0AA C -0.2500 -0.2500 0.7500 0.0054(10) Uani 1 6 d SU
O0AA O 0.0000 0.0000 0.792(3) 0.0439(18) Uani 0.66 4 d SPDU
H0AA H 0.0113 0.0684 0.8014 0.053 Uiso 0.17 1 d PRD

loop_
_atom_site_aniso_label
_atom_site_aniso_U_11
_atom_site_aniso_U_22
_atom_site_aniso_U_33
_atom_site_aniso_U_23
_atom_site_aniso_U_13
_atom_site_aniso_U_12
Dy2 0.0198(5) 0.0198(5) 0.0195(6) -0.0010(18) 0.0010(18) 0.0006(4)
O1 0.022(3) 0.022(2) 0.022(2) -0.0007(10) -0.0001(10) -0.0002(10)
O3 0.011(8) 0.030(6) 0.030(6) 0.014(8) -0.010(5) -0.010(5)
C0AA 0.0054(10) 0.0054(10) 0.0054(10) -0.0001(6) -0.0001(6) -0.0001(6)
O0AA 0.0439(17) 0.0439(17) 0.044(2) 0.000 0.000 0.000

loop_
_atom_type_symbol
_atom_type_description
_atom_type_scat_dispersion_real
_atom_type_scat_dispersion_imag
_atom_type_scat_source
C C 0.0033 0.0016 'International Tables Vol C Tables 4.2.6.8 and 6.1.1.4'
H H 0.0000 0.0000 'International Tables Vol C Tables 4.2.6.8 and 6.1.1.4'
Dy Dy -0.1892 4.4098 'International Tables Vol C Tables 4.2.6.8 and 6.1.1.4'
O O 0.0106 0.0060 'International Tables Vol C Tables 4.2.6.8 and 6.1.1.4'

loop_
_geom_angle_atom_site_label_1
_geom_angle_atom_site_label_2
_geom_angle_atom_site_label_3
_geom_angle
_geom_angle_site_symmetry_1
_geom_angle_site_symmetry_3
O1 Dy2 O1 116.2(6) 4 9_556
O1 Dy2 O1 144.8(3) 4 48_545
O1 Dy2 O1 73.2(5) 9_556 48_545
O1 Dy2 O1 73.2(5) 4 37_455
O1 Dy2 O1 144.8(3) 9_556 37_455
O1 Dy2 O1 120.1(4) 48_545 37_455
O1 Dy2 O1 68.9(4) 4 19_556
O1 Dy2 O1 77.7(4) 9_556 19_556
O1 Dy2 O1 143.5(4) 48_545 19_556
O1 Dy2 O1 74.7(5) 37_455 19_556
O1 Dy2 O1 77.7(4) 4 .
O1 Dy2 O1 68.9(4) 9_556 .
O1 Dy2 O1 74.7(5) 48_545 .
O1 Dy2 O1 143.5(4) 37_455 .
O1 Dy2 O1 114.4(6) 19_556 .
O1 Dy2 O3 151.9(5) 4 40_545
O1 Dy2 O3 63.5(4) 9_556 40_545
O1 Dy2 O3 63.3(7) 48_545 40_545
O1 Dy2 O3 92.2(7) 37_455 40_545
O1 Dy2 O3 84.4(5) 19_556 40_545
O1 Dy2 O3 123.1(4) . 40_545
O1 Dy2 O3 63.5(5) 4 .
O1 Dy2 O3 151.9(5) 9_556 .
O1 Dy2 O3 92.2(7) 48_545 .
O1 Dy2 O3 63.3(7) 37_455 .
O1 Dy2 O3 123.1(4) 19_556 .
O1 Dy2 O3 84.4(5) . .
O3 Dy2 O3 131.23(17) 40_545 .
O1 Dy2 Dy2 80.2(4) 4 37_455
O1 Dy2 Dy2 105.4(4) 9_556 37_455
O1 Dy2 Dy2 132.2(5) 48_545 37_455
O1 Dy2 Dy2 40.4(6) 37_455 37_455
O1 Dy2 Dy2 38.9(2) 19_556 37_455
O1 Dy2 Dy2 151.2(2) . 37_455
O3 Dy2 Dy2 73.4(2) 40_545 37_455
O3 Dy2 Dy2 102.2(2) . 37_455
O1 Dy2 Dy2 151.5(2) 4 40_545
O1 Dy2 Dy2 38.4(2) 9_556 40_545
O1 Dy2 Dy2 38.0(6) 48_545 40_545
O1 Dy2 Dy2 134.2(5) 37_455 40_545
O1 Dy2 Dy2 106.7(4) 19_556 40_545
O1 Dy2 Dy2 79.1(3) . 40_545
O3 Dy2 Dy2 44.1(3) 40_545 40_545
O3 Dy2 Dy2 130.1(3) . 40_545
Dy2 Dy2 Dy2 114.741(19) 37_455 40_545
O1 Dy2 Dy2 38.4(2) 4 39_445
O1 Dy2 Dy2 151.5(2) 9_556 39_445
O1 Dy2 Dy2 134.2(5) 48_545 39_445
O1 Dy2 Dy2 38.0(6) 37_455 39_445
O1 Dy2 Dy2 79.1(3) 19_556 39_445
O1 Dy2 Dy2 106.7(4) . 39_445
O3 Dy2 Dy2 130.1(3) 40_545 39_445
O3 Dy2 Dy2 44.1(3) . 39_445
Dy2 Dy2 Dy2 64.22(3) 37_455 39_445
Dy2 Dy2 Dy2 169.63(4) 40_545 39_445
O1 Dy2 Dy2 105.4(4) 4 38_445
O1 Dy2 Dy2 80.2(4) 9_556 38_445
O1 Dy2 Dy2 40.4(6) 48_545 38_445
O1 Dy2 Dy2 132.2(5) 37_455 38_445
O1 Dy2 Dy2 151.2(2) 19_556 38_445
O1 Dy2 Dy2 38.9(2) . 38_445
O3 Dy2 Dy2 102.2(2) 40_545 38_445
O3 Dy2 Dy2 73.4(2) . 38_445
Dy2 Dy2 Dy2 169.63(4) 37_455 38_445
Dy2 Dy2 Dy2 64.22(3) 40_545 38_445
Dy2 Dy2 Dy2 114.741(19) 39_445 38_445
Dy2 O1 Dy2 103.5(7) 2 38_445
Dy2 O1 Dy2 110.6(4) 2 .
Dy2 O1 Dy2 100.7(8) 38_445 .
C0AA O3 Dy2 134.1(3) . .
C0AA O3 Dy2 134.1(3) . 39_445
Dy2 O3 Dy2 91.8(5) . 39_445
O3 C0AA O3 120.000(1) . 12_546
O3 C0AA O3 120.0 . 11_456
O3 C0AA O3 120.000(1) 12_546 11_456

loop_
_geom_bond_atom_site_label_1
_geom_bond_atom_site_label_2
_geom_bond_distance
_geom_bond_site_symmetry_2
Dy2 O1 2.30(2) 4
Dy2 O1 2.30(2) 9_556
Dy2 O1 2.319(9) 48_545
Dy2 O1 2.319(9) 37_455
Dy2 O1 2.39(2) 19_556
Dy2 O1 2.39(2) .
Dy2 O3 2.525(11) 40_545
Dy2 O3 2.525(11) .
Dy2 Dy2 3.6273(2) 37_455
Dy2 Dy2 3.6273(2) 40_545
Dy2 Dy2 3.6273(2) 39_445
Dy2 Dy2 3.6273(2) 38_445
O1 Dy2 2.30(2) 2
O1 Dy2 2.319(9) 38_445
O3 C0AA 1.298(16) .
O3 Dy2 2.525(11) 39_445
C0AA O3 1.298(16) 12_546
C0AA O3 1.298(16) 11_456
